data_4313696
loop_
_publ_author_name
'J\'er\^ome Marrot'
'Marie Anne Pilette'
'Francis S\'echeresse'
'Emmanuel Cadot'

_publ_contact_author
;
        Dr. E. Cadot
        Institut Lavoisier, IREM, UMR CNRS C 8637
        Universit\'e de Versailles Saint-Quentin-en-Yvelines
        45 Avenue des Etats Unis
        78035 Versailles cedex
        France
;
_publ_contact_author_email cadot@chimie.uvsq.fr
_publ_contact_author_fax '(33) 1 39 25 43 81'
_publ_contact_author_phone '(33) 1 39 25 43 89'
_publ_section_title
;
 A Monovacant Heteropolytungstate Thioderivative: Synthesis and
 Characterization of [(PW~11~O~39~)~2~(H~4~Mo~4~S~4~O~6~)]^10-^ and
 Related Isomers
;
_journal_name_full 'Inorganic Chemistry'
_journal_page_first 3609
_journal_page_last 3615
_journal_paper_doi 10.1021/ic026191j
_journal_volume 42
_journal_year 2003
_chemical_formula_sum 'K10 Mo4 O109 P2 S4 W22'
_chemical_formula_weight 6753.64
_chemical_name_systematic
;
   ?
;
_space_group_IT_number 2
_symmetry_cell_setting triclinic
_symmetry_space_group_name_Hall '-P 1'
_symmetry_space_group_name_H-M 'P -1'
_atom_sites_solution_hydrogens geom
_atom_sites_solution_primary direct
_atom_sites_solution_secondary difmap
_audit_creation_method SHELXL-97
_cell_angle_alpha 84.3020(10)
_cell_angle_beta 81.5140(10)
_cell_angle_gamma 64.4840(10)
_cell_formula_units_Z 1
_cell_length_a 11.67640(10)
_cell_length_b 13.5414(2)
_cell_length_c 19.9173(3)
_cell_measurement_temperature 296(2)
_cell_volume 2808.69(7)
_computing_cell_refinement 'Bruker SMART'
_computing_data_collection 'Bruker SMART'
_computing_data_reduction 'Bruker SHELXTL'
_computing_molecular_graphics 'Bruker SHELXTL'
_computing_publication_material 'Bruker SHELXTL'
_computing_structure_refinement 'SHELXL-97 (Sheldrick, 1997)'
_computing_structure_solution 'SHELXS-97 (Sheldrick, 1990)'
_diffrn_ambient_temperature 296(2)
_diffrn_measured_fraction_theta_full 0.978
_diffrn_measured_fraction_theta_max 0.978
_diffrn_measurement_device_type 'CCD area detector'
_diffrn_measurement_method 'phi and omega scans'
_diffrn_radiation_monochromator graphite
_diffrn_radiation_source 'fine-focus sealed tube'
_diffrn_radiation_type MoK\a
_diffrn_radiation_wavelength 0.71073
_diffrn_reflns_av_R_equivalents 0.0531
_diffrn_reflns_av_sigmaI/netI 0.0935
_diffrn_reflns_limit_h_max 15
_diffrn_reflns_limit_h_min -15
_diffrn_reflns_limit_k_max 10
_diffrn_reflns_limit_k_min -17
_diffrn_reflns_limit_l_max 26
_diffrn_reflns_limit_l_min -25
_diffrn_reflns_number 19197
_diffrn_reflns_theta_full 28.00
_diffrn_reflns_theta_max 28.00
_diffrn_reflns_theta_min 1.03
_diffrn_standards_decay_% 0
_diffrn_standards_interval_count 0
_diffrn_standards_interval_time 0
_diffrn_standards_number 0
_exptl_absorpt_coefficient_mu 23.434
_exptl_absorpt_correction_T_max 0.0538
_exptl_absorpt_correction_T_min 0.0384
_exptl_absorpt_correction_type multi-scan
_exptl_absorpt_process_details 'SADABS (Sheldrick, 1996)'
_exptl_crystal_colour brown
_exptl_crystal_density_diffrn 3.993
_exptl_crystal_density_method 'not measured'
_exptl_crystal_description parallelepiped
_exptl_crystal_F_000 2952
_exptl_crystal_size_max 0.40
_exptl_crystal_size_mid 0.40
_exptl_crystal_size_min 0.30
_refine_diff_density_max 4.224
_refine_diff_density_min -2.349
_refine_diff_density_rms 0.496
_refine_ls_extinction_coef 0.00077(5)
_refine_ls_extinction_expression Fc^*^=kFc[1+0.001xFc^2^\l^3^/sin(2\q)]^-1/4^
_refine_ls_extinction_method SHELXL
_refine_ls_goodness_of_fit_ref 0.969
_refine_ls_hydrogen_treatment mixed
_refine_ls_matrix_type full
_refine_ls_number_parameters 677
_refine_ls_number_reflns 13275
_refine_ls_number_restraints 0
_refine_ls_restrained_S_all 0.969
_refine_ls_R_factor_all 0.0751
_refine_ls_R_factor_gt 0.0599
_refine_ls_shift/su_max 0.001
_refine_ls_shift/su_mean 0.000
_refine_ls_structure_factor_coef Fsqd
_refine_ls_weighting_details 'calc w=1/[\s^2^(Fo^2^)+(0.0801P)^2^+0.0000P] where P=(Fo^2^+2Fc^2^)/3'
_refine_ls_weighting_scheme calc
_refine_ls_wR_factor_gt 0.1524
_refine_ls_wR_factor_ref 0.1604
_reflns_number_gt 9695
_reflns_number_total 13275
_reflns_threshold_expression >2sigma(I)
_cod_data_source_file ic026191jsi20030124_111325.cif
_cod_data_source_block ec25
_cod_depositor_comments
;
The following automatic conversions were performed:

'_symmetry_cell_setting' value 'Triclinic' changed to 'triclinic'
according to the built-in table from CIF Core dictionary named
'cif_core.dic' version 2.4.1 from 2010-06-29.

Automatic conversion script
Id: cif_fix_values 1646 2011-03-28 12:23:43Z adriana 
;
_cod_original_cell_volume 2808.69(6)
_cod_database_code 4313696

loop_
_symmetry_equiv_pos_as_xyz
'x, y, z'
'-x, -y, -z'

loop_
_atom_site_label
_atom_site_type_symbol
_atom_site_fract_x
_atom_site_fract_y
_atom_site_fract_z
_atom_site_U_iso_or_equiv
_atom_site_adp_type
_atom_site_occupancy
_atom_site_symmetry_multiplicity
_atom_site_calc_flag
_atom_site_refinement_flags
_atom_site_disorder_assembly
_atom_site_disorder_group
W1 W 0.36865(5) 0.68417(5) 0.10747(3) 0.04228(14) Uani 1 1 d . . .
W2 W 0.07490(6) 0.64091(5) 0.14050(3) 0.04437(15) Uani 1 1 d . . .
W3 W -0.12267(6) 0.97217(5) 0.26466(3) 0.04367(15) Uani 1 1 d . . .
W4 W 0.14657(6) 1.01344(4) 0.23491(3) 0.04187(14) Uani 1 1 d . . .
W5 W 0.46483(6) 0.77807(5) 0.23097(3) 0.04377(15) Uani 1 1 d . . .
W6 W -0.10021(6) 0.69063(5) 0.29555(3) 0.04755(16) Uani 1 1 d . . .
W7 W 0.19074(6) 0.47365(5) 0.28126(3) 0.04686(16) Uani 1 1 d . . .
W8 W 0.48272(6) 0.52002(5) 0.24894(3) 0.04493(15) Uani 1 1 d . . .
W9 W 0.28238(6) 0.58811(5) 0.41377(3) 0.04445(15) Uani 1 1 d . . .
W10 W -0.00720(6) 0.80819(5) 0.42297(3) 0.04504(15) Uani 1 1 d . . .
W11 W 0.26344(6) 0.84796(5) 0.39289(3) 0.04370(15) Uani 1 1 d . . .
Mo1A Mo 0.2066(5) 0.9807(5) 0.0464(3) 0.0420(10) Uani 0.50 1 d P . .
Mo2A Mo -0.1436(4) 0.9264(4) 0.0839(3) 0.0411(9) Uani 0.50 1 d P . .
Mo1B Mo 0.1674(5) 0.9735(5) 0.0487(3) 0.0404(10) Uani 0.50 1 d P . .
Mo2B Mo -0.1052(4) 0.9369(4) 0.0794(3) 0.0382(8) Uani 0.50 1 d P . .
P P 0.1743(3) 0.7470(3) 0.26343(17) 0.0352(7) Uani 1 1 d . . .
S1 S 0.0809(4) 1.1574(3) 0.0161(2) 0.0511(9) Uani 1 1 d . . .
S2 S 0.2507(4) 0.8902(3) -0.0526(2) 0.0524(9) Uani 1 1 d . . .
O1 O 0.4430(11) 0.6461(10) 0.0278(6) 0.062(3) Uani 1 1 d . . .
O2 O 0.0485(12) 0.5894(9) 0.0728(6) 0.062(3) Uani 1 1 d . . .
O3 O -0.2706(10) 1.0629(10) 0.2955(7) 0.066(3) Uani 1 1 d . . .
O4 O 0.1554(11) 1.1341(8) 0.2478(6) 0.055(3) Uani 1 1 d . . .
O5 O 0.5842(11) 0.8192(10) 0.2245(6) 0.057(3) Uani 1 1 d . . .
O6 O -0.2408(11) 0.6855(10) 0.3211(7) 0.065(3) Uani 1 1 d . . .
O7 O 0.2272(12) 0.3377(8) 0.2963(6) 0.058(3) Uani 1 1 d . . .
O8 O 0.6132(11) 0.4011(9) 0.2553(6) 0.059(3) Uani 1 1 d . . .
O9 O 0.3496(11) 0.4915(9) 0.4743(6) 0.058(3) Uani 1 1 d . . .
O10 O -0.1227(11) 0.8494(10) 0.4888(6) 0.060(3) Uani 1 1 d . . .
O11 O 0.3149(11) 0.9155(10) 0.4407(6) 0.057(3) Uani 1 1 d . . .
O12 O 0.2576(10) 0.8204(8) 0.0940(6) 0.050(2) Uani 1 1 d . . .
O13 O 0.2449(10) 0.6250(8) 0.1179(5) 0.046(2) Uani 1 1 d . . .
O14 O 0.4775(9) 0.7372(8) 0.1418(5) 0.044(2) Uani 1 1 d . . .
O15 O 0.4820(10) 0.5436(8) 0.1561(6) 0.048(2) Uani 1 1 d . . .
O16 O 0.3117(9) 0.7021(8) 0.2290(5) 0.043(2) Uani 1 1 d . . .
O17 O 0.0037(10) 0.7838(8) 0.1212(5) 0.048(2) Uani 1 1 d . . .
O18 O -0.0731(10) 0.6542(8) 0.2036(5) 0.047(2) Uani 1 1 d . . .
O19 O 0.1112(9) 0.6731(7) 0.2496(5) 0.041(2) Uani 1 1 d . . .
O20 O 0.1530(10) 0.4953(8) 0.1925(6) 0.049(2) Uani 1 1 d . . .
O21 O -0.1343(10) 0.9835(8) 0.1763(6) 0.050(2) Uani 1 1 d . . .
O22 O 0.0965(9) 0.8643(7) 0.2373(5) 0.045(2) Uani 1 1 d . . .
O23 O -0.0300(10) 1.0591(8) 0.2646(5) 0.047(2) Uani 1 1 d . . .
O24 O -0.0679(9) 0.9158(8) 0.3589(5) 0.047(2) Uani 1 1 d . . .
O25 O -0.1435(9) 0.8382(8) 0.2708(5) 0.044(2) Uani 1 1 d . . .
O26 O 0.1356(10) 1.0254(8) 0.1472(5) 0.047(2) Uani 1 1 d . . .
O27 O 0.3222(9) 0.9092(8) 0.2183(5) 0.044(2) Uani 1 1 d . . .
O28 O 0.1815(10) 0.9530(8) 0.3299(5) 0.044(2) Uani 1 1 d . . .
O29 O 0.5529(9) 0.6240(8) 0.2511(5) 0.044(2) Uani 1 1 d . . .
O30 O 0.4049(10) 0.7898(8) 0.3268(5) 0.047(2) Uani 1 1 d . . .
O31 O 0.0141(10) 0.5394(8) 0.3125(6) 0.051(2) Uani 1 1 d . . .
O32 O -0.0571(10) 0.7183(9) 0.3770(6) 0.052(3) Uani 1 1 d . . .
O33 O 0.3530(9) 0.4711(8) 0.2517(6) 0.049(2) Uani 1 1 d . . .
O34 O 0.2128(10) 0.5187(8) 0.3654(5) 0.048(2) Uani 1 1 d . . .
O35 O 0.4168(9) 0.5512(8) 0.3439(5) 0.046(2) Uani 1 1 d . . .
O36 O 0.1777(9) 0.7426(8) 0.3407(5) 0.040(2) Uani 1 1 d . . .
O37 O 0.1170(10) 0.6688(8) 0.4602(5) 0.046(2) Uani 1 1 d . . .
O38 O 0.3280(10) 0.7013(8) 0.4345(5) 0.045(2) Uani 1 1 d . . .
O39 O 0.1028(9) 0.8698(8) 0.4451(5) 0.046(2) Uani 1 1 d . . .
O40 O 0.0302(10) 0.9557(8) 0.0646(5) 0.047(2) Uani 1 1 d . . .
O41 O 0.3492(10) 0.9795(11) 0.0536(7) 0.069(4) Uani 1 1 d . . .
O42 O -0.2618(12) 0.8895(10) 0.1187(7) 0.062(3) Uani 1 1 d . . .
K1 K -0.3871(5) 0.5897(5) 0.3947(3) 0.0826(13) Uani 1 1 d . . .
K2 K -0.1542(6) 1.2758(4) 0.2991(3) 0.102(2) Uani 1 1 d . . .
K3 K 0.1941(7) 1.1642(5) 0.3768(3) 0.0958(17) Uani 1 1 d . . .
K4 K -0.453(2) 1.2227(11) 0.2190(13) 0.183(10) Uani 0.50 1 d P . .
K5 K -0.0602(11) 0.4178(8) 0.0714(5) 0.082(3) Uani 0.50 1 d P . .
K6 K 0.3482(18) 0.9448(14) 0.5686(7) 0.141(6) Uani 0.50 1 d P . .
K7 K -0.2999(17) 0.4019(14) 0.0704(9) 0.142(6) Uani 0.50 1 d P . .
O1W O -0.0593(17) 1.1261(13) 0.4070(9) 0.094(5) Uiso 1 1 d . . .
O2W O -0.1492(17) 1.2399(14) 0.1602(10) 0.101(5) Uiso 1 1 d . . .
O3W O -0.3494(19) 1.3599(15) 0.4103(11) 0.110(6) Uiso 1 1 d . . .
O4W O 0.588(2) 0.6378(16) 0.8990(11) 0.118(6) Uiso 1 1 d . . .
O5W O -0.505(2) 1.2610(19) 0.3632(13) 0.141(8) Uiso 1 1 d . . .
O6W O 0.582(5) 0.928(4) 0.700(3) 0.138(17) Uiso 0.50 1 d P . .
O7W O -0.476(5) 1.055(4) 0.192(3) 0.143(15) Uiso 0.50 1 d P . .
O8W O -0.068(3) 1.376(2) 0.3940(16) 0.166(10) Uiso 1 1 d . . .
O9W O 0.557(8) 0.970(6) 0.666(4) 0.21(3) Uiso 0.50 1 d P . .
O10W O 0.248(4) 1.296(3) 0.449(2) 0.114(12) Uiso 0.50 1 d P . .
O11W O 0.374(4) 0.186(3) -0.045(2) 0.104(10) Uiso 0.50 1 d P . .
O12W O 0.173(3) 0.293(2) 0.1464(14) 0.150(8) Uiso 1 1 d . . .
O13W O -0.166(3) 0.483(3) 0.2088(18) 0.093(9) Uiso 0.50 1 d P . .
O14W O 0.437(6) 1.227(5) 0.527(3) 0.19(2) Uiso 0.50 1 d P . .
O15W O 0.262(6) 0.312(5) -0.094(3) 0.18(2) Uiso 0.50 1 d P . .
O16W O -0.175(3) 0.604(3) -0.0010(19) 0.096(9) Uiso 0.50 1 d P . .
O17W O -0.607(5) 1.155(4) 0.074(3) 0.161(19) Uiso 0.50 1 d P . .
O18W O 0.029(7) 1.461(5) 0.527(4) 0.20(3) Uiso 0.50 1 d P . .

loop_
_atom_site_aniso_label
_atom_site_aniso_U_11
_atom_site_aniso_U_22
_atom_site_aniso_U_33
_atom_site_aniso_U_23
_atom_site_aniso_U_13
_atom_site_aniso_U_12
W1 0.0442(3) 0.0517(3) 0.0296(3) -0.0025(2) -0.0043(2) -0.0189(2)
W2 0.0512(3) 0.0517(3) 0.0353(3) -0.0013(2) -0.0109(3) -0.0247(2)
W3 0.0451(3) 0.0535(3) 0.0292(3) -0.0032(2) -0.0048(2) -0.0173(2)
W4 0.0538(3) 0.0476(3) 0.0276(3) -0.0019(2) -0.0077(2) -0.0237(2)
W5 0.0435(3) 0.0596(3) 0.0332(3) 0.0003(2) -0.0058(2) -0.0264(3)
W6 0.0463(3) 0.0620(3) 0.0412(4) 0.0007(3) -0.0063(3) -0.0295(3)
W7 0.0539(3) 0.0500(3) 0.0415(4) 0.0022(2) -0.0100(3) -0.0260(3)
W8 0.0431(3) 0.0522(3) 0.0358(3) 0.0006(2) -0.0066(2) -0.0166(2)
W9 0.0489(3) 0.0553(3) 0.0307(3) 0.0040(2) -0.0082(2) -0.0236(3)
W10 0.0472(3) 0.0607(3) 0.0266(3) -0.0007(2) -0.0017(2) -0.0233(3)
W11 0.0525(3) 0.0572(3) 0.0270(3) -0.0009(2) -0.0085(2) -0.0275(3)
Mo1A 0.049(3) 0.0497(16) 0.0290(16) 0.0010(11) -0.006(2) -0.0226(19)
Mo2A 0.043(2) 0.0533(17) 0.0297(16) 0.0009(11) -0.0070(17) -0.0230(16)
Mo1B 0.046(3) 0.0488(17) 0.0263(15) 0.0003(11) -0.0063(19) -0.0201(18)
Mo2B 0.039(2) 0.0490(16) 0.0293(16) -0.0006(11) -0.0064(16) -0.0204(15)
P 0.0412(17) 0.0415(16) 0.0252(17) 0.0001(12) -0.0043(13) -0.0199(13)
S1 0.070(2) 0.0516(19) 0.033(2) -0.0026(14) -0.0113(17) -0.0247(17)
S2 0.058(2) 0.055(2) 0.033(2) -0.0056(15) -0.0074(17) -0.0133(16)
O1 0.056(6) 0.095(8) 0.030(6) -0.026(5) 0.004(5) -0.024(6)
O2 0.079(8) 0.068(7) 0.046(7) -0.011(5) -0.015(6) -0.032(6)
O3 0.040(5) 0.079(8) 0.058(8) -0.022(6) 0.000(5) -0.004(5)
O4 0.075(7) 0.058(6) 0.049(7) -0.005(5) -0.010(6) -0.041(6)
O5 0.060(6) 0.088(8) 0.037(6) 0.009(5) -0.015(5) -0.044(6)
O6 0.050(6) 0.072(7) 0.074(9) 0.004(6) -0.014(6) -0.027(5)
O7 0.078(8) 0.052(6) 0.055(7) 0.009(5) -0.018(6) -0.038(6)
O8 0.053(6) 0.058(6) 0.054(8) 0.000(5) -0.010(5) -0.011(5)
O9 0.056(6) 0.060(6) 0.054(8) 0.006(5) -0.014(5) -0.018(5)
O10 0.062(7) 0.084(8) 0.037(7) -0.001(5) -0.002(5) -0.036(6)
O11 0.070(7) 0.082(7) 0.040(7) -0.008(5) -0.009(5) -0.048(6)
O12 0.052(6) 0.048(5) 0.042(6) 0.000(4) -0.014(5) -0.010(4)
O13 0.049(5) 0.049(5) 0.044(6) -0.005(4) -0.005(5) -0.024(4)
O14 0.045(5) 0.058(5) 0.031(5) -0.006(4) -0.002(4) -0.024(4)
O15 0.047(5) 0.049(5) 0.043(6) -0.002(4) -0.002(5) -0.015(4)
O16 0.037(5) 0.055(5) 0.034(6) -0.008(4) -0.011(4) -0.012(4)
O17 0.051(5) 0.052(5) 0.043(6) 0.007(4) -0.014(5) -0.024(4)
O18 0.049(5) 0.063(6) 0.038(6) -0.006(4) -0.012(5) -0.028(5)
O19 0.039(5) 0.050(5) 0.045(6) -0.002(4) -0.011(4) -0.026(4)
O20 0.054(6) 0.049(5) 0.046(7) 0.000(4) -0.004(5) -0.026(5)
O21 0.054(6) 0.053(5) 0.043(6) 0.002(4) -0.013(5) -0.022(5)
O22 0.047(5) 0.045(5) 0.038(6) -0.003(4) -0.008(4) -0.013(4)
O23 0.052(6) 0.051(5) 0.042(6) -0.007(4) -0.008(5) -0.024(4)
O24 0.044(5) 0.057(6) 0.037(6) -0.003(4) -0.008(4) -0.018(4)
O25 0.045(5) 0.053(5) 0.036(6) 0.001(4) -0.007(4) -0.021(4)
O26 0.059(6) 0.055(5) 0.034(6) -0.003(4) -0.008(5) -0.030(5)
O27 0.046(5) 0.056(5) 0.033(6) 0.002(4) -0.009(4) -0.025(4)
O28 0.056(6) 0.052(5) 0.028(5) 0.000(4) -0.005(4) -0.026(4)
O29 0.040(5) 0.060(6) 0.036(6) 0.003(4) -0.006(4) -0.024(4)
O30 0.053(6) 0.066(6) 0.025(5) 0.007(4) -0.011(4) -0.030(5)
O31 0.054(6) 0.053(6) 0.052(7) 0.006(5) -0.014(5) -0.029(5)
O32 0.043(5) 0.071(6) 0.051(7) -0.012(5) -0.004(5) -0.031(5)
O33 0.041(5) 0.055(6) 0.053(7) 0.000(4) -0.007(5) -0.023(4)
O34 0.051(6) 0.066(6) 0.029(6) 0.006(4) -0.008(4) -0.028(5)
O35 0.043(5) 0.063(6) 0.034(6) -0.005(4) -0.007(4) -0.022(4)
O36 0.042(5) 0.058(5) 0.023(5) 0.001(4) -0.005(4) -0.024(4)
O37 0.055(6) 0.065(6) 0.019(5) 0.003(4) -0.001(4) -0.029(5)
O38 0.054(5) 0.059(6) 0.026(5) 0.007(4) -0.005(4) -0.029(5)
O39 0.049(5) 0.068(6) 0.024(5) -0.007(4) -0.003(4) -0.027(5)
O40 0.057(6) 0.057(6) 0.026(5) -0.004(4) -0.007(4) -0.021(5)
O41 0.036(5) 0.100(9) 0.068(9) -0.026(7) -0.003(5) -0.022(6)
O42 0.060(7) 0.079(8) 0.060(8) 0.004(6) 0.002(6) -0.044(6)
K1 0.086(3) 0.126(4) 0.057(3) 0.020(2) -0.019(2) -0.067(3)
K2 0.097(4) 0.088(3) 0.085(4) -0.028(3) -0.035(3) 0.008(3)
K3 0.154(5) 0.110(4) 0.047(3) -0.003(2) -0.005(3) -0.080(4)
K4 0.185(17) 0.080(8) 0.27(3) -0.039(11) -0.115(18) -0.007(9)
K5 0.111(7) 0.084(6) 0.057(6) -0.018(4) -0.013(5) -0.041(5)
K6 0.153(13) 0.171(13) 0.065(9) -0.006(8) -0.019(9) -0.035(11)
K7 0.137(13) 0.145(12) 0.123(14) -0.025(9) -0.037(11) -0.029(10)

loop_
_atom_type_symbol
_atom_type_description
_atom_type_scat_dispersion_real
_atom_type_scat_dispersion_imag
_atom_type_scat_source
O O 0.0106 0.0060 'International Tables Vol C Tables 4.2.6.8 and 6.1.1.4'
P P 0.1023 0.0942 'International Tables Vol C Tables 4.2.6.8 and 6.1.1.4'
S S 0.1246 0.1234 'International Tables Vol C Tables 4.2.6.8 and 6.1.1.4'
K K 0.2009 0.2494 'International Tables Vol C Tables 4.2.6.8 and 6.1.1.4'
Mo Mo -1.6832 0.6857 'International Tables Vol C Tables 4.2.6.8 and 6.1.1.4'
W W -0.8490 6.8722 'International Tables Vol C Tables 4.2.6.8 and 6.1.1.4'

loop_
_geom_angle_atom_site_label_1
_geom_angle_atom_site_label_2
_geom_angle_atom_site_label_3
_geom_angle
_geom_angle_site_symmetry_1
_geom_angle_site_symmetry_3
_geom_angle_publ_flag
O1 W1 O12 103.1(6) . . ?
O1 W1 O13 101.8(5) . . ?
O12 W1 O13 94.8(5) . . ?
O1 W1 O14 102.7(5) . . ?
O12 W1 O14 89.5(4) . . ?
O13 W1 O14 153.4(4) . . ?
O1 W1 O15 95.7(5) . . ?
O12 W1 O15 160.5(5) . . ?
O13 W1 O15 86.2(4) . . ?
O14 W1 O15 81.3(4) . . ?
O1 W1 O16 165.7(5) . . ?
O12 W1 O16 90.1(4) . . ?
O13 W1 O16 82.3(4) . . ?
O14 W1 O16 71.5(4) . . ?
O15 W1 O16 70.7(4) . . ?
O1 W1 K7 40.3(5) . 2_565 ?
O12 W1 K7 90.4(4) . 2_565 ?
O13 W1 K7 64.9(4) . 2_565 ?
O14 W1 K7 141.5(4) . 2_565 ?
O15 W1 K7 107.5(4) . 2_565 ?
O16 W1 K7 147.0(4) . 2_565 ?
O1 W1 K7 56.9(5) . 1_655 ?
O12 W1 K7 157.0(5) . 1_655 ?
O13 W1 K7 100.1(4) . 1_655 ?
O14 W1 K7 84.9(4) . 1_655 ?
O15 W1 K7 39.4(4) . 1_655 ?
O16 W1 K7 109.1(3) . 1_655 ?
K7 W1 K7 80.4(3) 2_565 1_655 ?
O2 W2 O17 102.1(5) . . ?
O2 W2 O13 103.2(5) . . ?
O17 W2 O13 95.1(4) . . ?
O2 W2 O18 100.8(5) . . ?
O17 W2 O18 90.4(5) . . ?
O13 W2 O18 153.6(4) . . ?
O2 W2 O20 95.8(5) . . ?
O17 W2 O20 161.4(5) . . ?
O13 W2 O20 85.4(4) . . ?
O18 W2 O20 81.4(4) . . ?
O2 W2 O19 165.8(5) . . ?
O17 W2 O19 90.5(4) . . ?
O13 W2 O19 81.8(4) . . ?
O18 W2 O19 72.3(4) . . ?
O20 W2 O19 71.2(4) . . ?
O3 W3 O21 101.7(6) . . ?
O3 W3 O23 99.9(5) . . ?
O21 W3 O23 97.6(5) . . ?
O3 W3 O25 101.7(6) . . ?
O21 W3 O25 89.9(4) . . ?
O23 W3 O25 155.2(4) . . ?
O3 W3 O24 93.7(5) . . ?
O21 W3 O24 163.3(4) . . ?
O23 W3 O24 85.9(4) . . ?
O25 W3 O24 80.7(4) . . ?
O3 W3 O22 168.0(5) . . ?
O21 W3 O22 86.8(4) . . ?
O23 W3 O22 70.2(4) . . ?
O25 W3 O22 86.7(4) . . ?
O24 W3 O22 79.0(4) . . ?
O3 W3 K6 38.3(5) . 2_576 ?
O21 W3 K6 138.1(4) . 2_576 ?
O23 W3 K6 101.1(4) . 2_576 ?
O25 W3 K6 88.5(4) . 2_576 ?
O24 W3 K6 55.9(4) . 2_576 ?
O22 W3 K6 134.8(3) . 2_576 ?
O3 W3 K4 34.0(6) . . ?
O21 W3 K4 68.7(5) . . ?
O23 W3 K4 96.0(4) . . ?
O25 W3 K4 108.7(4) . . ?
O24 W3 K4 127.4(5) . . ?
O22 W3 K4 150.4(5) . . ?
K6 W3 K4 72.4(5) 2_576 . ?
O3 W3 K2 64.6(5) . . ?
O21 W3 K2 101.3(3) . . ?
O23 W3 K2 35.5(3) . . ?
O25 W3 K2 163.7(3) . . ?
O24 W3 K2 91.1(3) . . ?
O22 W3 K2 105.7(3) . . ?
K6 W3 K2 75.2(3) 2_576 . ?
K4 W3 K2 65.4(2) . . ?
O4 W4 O26 101.2(5) . . ?
O4 W4 O23 97.6(5) . . ?
O26 W4 O23 97.3(5) . . ?
O4 W4 O27 104.2(5) . . ?
O26 W4 O27 89.6(5) . . ?
O23 W4 O27 155.4(4) . . ?
O4 W4 O28 93.8(5) . . ?
O26 W4 O28 163.2(4) . . ?
O23 W4 O28 88.0(4) . . ?
O27 W4 O28 79.5(4) . . ?
O4 W4 O22 167.0(5) . . ?
O26 W4 O22 86.7(4) . . ?
O23 W4 O22 70.9(4) . . ?
O27 W4 O22 86.0(4) . . ?
O28 W4 O22 80.0(4) . . ?
O4 W4 K3 39.4(4) . . ?
O26 W4 K3 140.5(3) . . ?
O23 W4 K3 93.1(3) . . ?
O27 W4 K3 96.5(3) . . ?
O28 W4 K3 54.4(3) . . ?
O22 W4 K3 132.6(3) . . ?
O4 W4 K2 57.5(4) . . ?
O26 W4 K2 101.4(3) . . ?
O23 W4 K2 40.1(3) . . ?
O27 W4 K2 160.0(3) . . ?
O28 W4 K2 92.9(3) . . ?
O22 W4 K2 111.0(3) . . ?
K3 W4 K2 64.42(13) . . ?
O5 W5 O27 102.6(5) . . ?
O5 W5 O14 101.4(5) . . ?
O27 W5 O14 92.3(4) . . ?
O5 W5 O29 102.0(5) . . ?
O27 W5 O29 155.3(4) . . ?
O14 W5 O29 85.2(4) . . ?
O5 W5 O30 102.3(5) . . ?
O27 W5 O30 86.7(4) . . ?
O14 W5 O30 155.9(4) . . ?
O29 W5 O30 85.8(4) . . ?
O5 W5 O16 172.5(5) . . ?
O27 W5 O16 82.0(4) . . ?
O14 W5 O16 72.2(4) . . ?
O29 W5 O16 73.8(3) . . ?
O30 W5 O16 83.8(4) . . ?
O5 W5 K1 87.4(4) . 1_655 ?
O27 W5 K1 134.7(3) . 1_655 ?
O14 W5 K1 129.3(3) . 1_655 ?
O29 W5 K1 44.3(3) . 1_655 ?
O30 W5 K1 48.1(3) . 1_655 ?
O16 W5 K1 93.5(2) . 1_655 ?
O6 W6 O25 104.3(5) . . ?
O6 W6 O32 102.0(6) . . ?
O25 W6 O32 86.9(5) . . ?
O6 W6 O18 101.4(5) . . ?
O25 W6 O18 91.4(4) . . ?
O32 W6 O18 156.3(4) . . ?
O6 W6 O31 99.9(5) . . ?
O25 W6 O31 155.7(4) . . ?
O32 W6 O31 86.1(5) . . ?
O18 W6 O31 85.9(5) . . ?
O6 W6 O19 171.3(5) . . ?
O25 W6 O19 82.1(4) . . ?
O32 W6 O19 84.1(4) . . ?
O18 W6 O19 72.2(4) . . ?
O31 W6 O19 74.1(4) . . ?
O7 W7 O20 102.0(5) . . ?
O7 W7 O33 101.9(5) . . ?
O20 W7 O33 90.4(5) . . ?
O7 W7 O31 102.0(5) . . ?
O20 W7 O31 90.0(5) . . ?
O33 W7 O31 155.5(4) . . ?
O7 W7 O34 103.6(5) . . ?
O20 W7 O34 154.4(4) . . ?
O33 W7 O34 84.0(5) . . ?
O31 W7 O34 85.1(4) . . ?
O7 W7 O19 171.2(4) . . ?
O20 W7 O19 71.3(4) . . ?
O33 W7 O19 84.1(4) . . ?
O31 W7 O19 72.9(4) . . ?
O34 W7 O19 83.2(4) . . ?
O8 W8 O15 102.3(5) . . ?
O8 W8 O33 101.8(5) . . ?
O15 W8 O33 89.5(5) . . ?
O8 W8 O29 101.1(5) . . ?
O15 W8 O29 90.2(4) . . ?
O33 W8 O29 156.6(4) . . ?
O8 W8 O35 102.1(5) . . ?
O15 W8 O35 155.5(4) . . ?
O33 W8 O35 84.0(4) . . ?
O29 W8 O35 86.7(4) . . ?
O8 W8 O16 172.1(5) . . ?
O15 W8 O16 72.8(4) . . ?
O33 W8 O16 84.5(4) . . ?
O29 W8 O16 73.1(4) . . ?
O35 W8 O16 83.0(4) . . ?
O8 W8 K1 81.5(4) . 1_655 ?
O15 W8 K1 139.4(3) . 1_655 ?
O33 W8 K1 129.8(4) . 1_655 ?
O29 W8 K1 50.0(3) . 1_655 ?
O35 W8 K1 47.2(3) . 1_655 ?
O16 W8 K1 98.1(2) . 1_655 ?
O8 W8 K4 48.4(5) . 1_645 ?
O15 W8 K4 86.4(5) . 1_645 ?
O33 W8 K4 56.0(5) . 1_645 ?
O29 W8 K4 147.3(5) . 1_645 ?
O35 W8 K4 108.9(5) . 1_645 ?
O16 W8 K4 135.7(3) . 1_645 ?
K1 W8 K4 121.6(3) 1_655 1_645 ?
O8 W8 K7 64.3(5) . 1_655 ?
O15 W8 K7 38.5(4) . 1_655 ?
O33 W8 K7 102.2(4) . 1_655 ?
O29 W8 K7 92.0(4) . 1_655 ?
O35 W8 K7 165.8(4) . 1_655 ?
O16 W8 K7 110.1(3) . 1_655 ?
K1 W8 K7 122.9(3) 1_655 1_655 ?
K4 W8 K7 65.8(5) 1_645 1_655 ?
O9 W9 O35 101.1(5) . . ?
O9 W9 O34 102.2(5) . . ?
O35 W9 O34 86.8(4) . . ?
O9 W9 O37 100.7(5) . . ?
O35 W9 O37 158.2(4) . . ?
O34 W9 O37 89.6(4) . . ?
O9 W9 O38 100.6(5) . . ?
O35 W9 O38 87.3(4) . . ?
O34 W9 O38 157.1(4) . . ?
O37 W9 O38 87.7(4) . . ?
O9 W9 O36 171.9(5) . . ?
O35 W9 O36 84.4(4) . . ?
O34 W9 O36 83.9(4) . . ?
O37 W9 O36 73.9(4) . . ?
O38 W9 O36 73.5(4) . . ?
O9 W9 K1 80.5(4) . 1_655 ?
O35 W9 K1 46.7(3) . 1_655 ?
O34 W9 K1 132.1(3) . 1_655 ?
O37 W9 K1 137.5(3) . 1_655 ?
O38 W9 K1 51.0(3) . 1_655 ?
O36 W9 K1 99.4(2) . 1_655 ?
O10 W10 O24 103.0(5) . . ?
O10 W10 O32 102.0(5) . . ?
O24 W10 O32 89.3(5) . . ?
O10 W10 O39 100.1(5) . . ?
O24 W10 O39 90.6(4) . . ?
O32 W10 O39 157.3(4) . . ?
O10 W10 O37 101.5(5) . . ?
O24 W10 O37 155.4(4) . . ?
O32 W10 O37 85.3(4) . . ?
O39 W10 O37 85.4(4) . . ?
O10 W10 O36 172.0(4) . . ?
O24 W10 O36 82.9(4) . . ?
O32 W10 O36 83.2(4) . . ?
O39 W10 O36 74.3(4) . . ?
O37 W10 O36 72.6(4) . . ?
O10 W10 K6 50.7(5) . 2_576 ?
O24 W10 K6 52.9(4) . 2_576 ?
O32 W10 K6 93.5(4) . 2_576 ?
O39 W10 K6 104.5(4) . 2_576 ?
O37 W10 K6 151.3(4) . 2_576 ?
O36 W10 K6 135.7(3) . 2_576 ?
O11 W11 O28 103.0(5) . . ?
O11 W11 O30 101.0(5) . . ?
O28 W11 O30 88.7(4) . . ?
O11 W11 O39 100.1(5) . . ?
O28 W11 O39 90.8(4) . . ?
O30 W11 O39 158.4(4) . . ?
O11 W11 O38 102.6(5) . . ?
O28 W11 O38 154.3(4) . . ?
O30 W11 O38 85.3(4) . . ?
O39 W11 O38 85.9(4) . . ?
O11 W11 O36 171.5(5) . . ?
O28 W11 O36 82.6(4) . . ?
O30 W11 O36 85.3(4) . . ?
O39 W11 O36 73.2(4) . . ?
O38 W11 O36 72.0(4) . . ?
O11 W11 K3 52.5(4) . . ?
O28 W11 K3 50.7(3) . . ?
O30 W11 K3 101.0(3) . . ?
O39 W11 K3 95.4(3) . . ?
O38 W11 K3 155.0(3) . . ?
O36 W11 K3 132.2(2) . . ?
O11 W11 K1 88.0(4) . 1_655 ?
O28 W11 K1 135.4(3) . 1_655 ?
O30 W11 K1 46.7(3) . 1_655 ?
O39 W11 K1 130.1(3) . 1_655 ?
O38 W11 K1 44.6(3) . 1_655 ?
O36 W11 K1 92.3(2) . 1_655 ?
K3 W11 K1 126.26(12) . 1_655 ?
Mo1B Mo1A O41 165.8(17) . . ?
Mo1B Mo1A O26 80.8(14) . . ?
O41 Mo1A O26 93.0(6) . . ?
Mo1B Mo1A O12 73.6(14) . . ?
O41 Mo1A O12 93.0(6) . . ?
O26 Mo1A O12 81.0(5) . . ?
Mo1B Mo1A O40 4.7(13) . . ?
O41 Mo1A O40 163.8(7) . . ?
O26 Mo1A O40 76.1(4) . . ?
O12 Mo1A O40 73.7(4) . . ?
Mo1B Mo1A S1 87.5(14) . . ?
O41 Mo1A S1 104.9(6) . . ?
O26 Mo1A S1 86.5(4) . . ?
O12 Mo1A S1 158.7(4) . . ?
O40 Mo1A S1 86.6(3) . . ?
Mo1B Mo1A S2 81.8(14) . . ?
O41 Mo1A S2 101.5(5) . . ?
O26 Mo1A S2 159.6(4) . . ?
O12 Mo1A S2 84.0(4) . . ?
O40 Mo1A S2 86.6(3) . . ?
S1 Mo1A S2 103.3(3) . . ?
Mo1B Mo1A Mo2A 86.7(14) . 2_575 ?
O41 Mo1A Mo2A 106.3(6) . 2_575 ?
O26 Mo1A Mo2A 136.3(4) . 2_575 ?
O12 Mo1A Mo2A 134.7(4) . 2_575 ?
O40 Mo1A Mo2A 89.8(3) . 2_575 ?
S1 Mo1A Mo2A 51.11(19) . 2_575 ?
S2 Mo1A Mo2A 52.54(19) . 2_575 ?
Mo1B Mo1A Mo2B 76.2(14) . 2_575 ?
O41 Mo1A Mo2B 116.7(6) . 2_575 ?
O26 Mo1A Mo2B 132.7(4) . 2_575 ?
O12 Mo1A Mo2B 129.0(4) . 2_575 ?
O40 Mo1A Mo2B 79.4(3) . 2_575 ?
S1 Mo1A Mo2B 52.13(19) . 2_575 ?
S2 Mo1A Mo2B 51.50(19) . 2_575 ?
Mo2A Mo1A Mo2B 10.49(8) 2_575 2_575 ?
Mo2B Mo2A O42 166.1(13) . . ?
Mo2B Mo2A O21 74.8(11) . . ?
O42 Mo2A O21 92.3(6) . . ?
Mo2B Mo2A O17 78.7(11) . . ?
O42 Mo2A O17 94.2(6) . . ?
O21 Mo2A O17 80.6(4) . . ?
Mo2B Mo2A O40 5.0(10) . . ?
O42 Mo2A O40 164.7(6) . . ?
O21 Mo2A O40 76.2(4) . . ?
O17 Mo2A O40 74.2(4) . . ?
Mo2B Mo2A S1 89.3(11) . 2_575 ?
O42 Mo2A S1 102.2(5) . 2_575 ?
O21 Mo2A S1 160.4(4) . 2_575 ?
O17 Mo2A S1 85.3(4) . 2_575 ?
O40 Mo2A S1 87.0(3) . 2_575 ?
Mo2B Mo2A S2 80.6(11) . 2_575 ?
O42 Mo2A S2 104.0(5) . 2_575 ?
O21 Mo2A S2 85.4(3) . 2_575 ?
O17 Mo2A S2 157.4(3) . 2_575 ?
O40 Mo2A S2 85.4(3) . 2_575 ?
S1 Mo2A S2 103.5(2) 2_575 2_575 ?
Mo2B Mo2A Mo1A 87.1(11) . 2_575 ?
O42 Mo2A Mo1A 106.1(5) . 2_575 ?
O21 Mo2A Mo1A 136.2(4) . 2_575 ?
O17 Mo2A Mo1A 135.1(4) . 2_575 ?
O40 Mo2A Mo1A 89.2(3) . 2_575 ?
S1 Mo2A Mo1A 51.82(19) 2_575 2_575 ?
S2 Mo2A Mo1A 52.02(19) 2_575 2_575 ?
Mo2B Mo2A Mo1B 77.0(11) . 2_575 ?
O42 Mo2A Mo1B 116.3(5) . 2_575 ?
O21 Mo2A Mo1B 131.4(4) . 2_575 ?
O17 Mo2A Mo1B 130.7(4) . 2_575 ?
O40 Mo2A Mo1B 79.0(3) . 2_575 ?
S1 Mo2A Mo1B 52.42(19) 2_575 2_575 ?
S2 Mo2A Mo1B 51.35(19) 2_575 2_575 ?
Mo1A Mo2A Mo1B 10.16(10) 2_575 2_575 ?
Mo1A Mo1B O40 173.9(17) . . ?
Mo1A Mo1B O12 92.9(14) . . ?
O40 Mo1B O12 87.2(5) . . ?
Mo1A Mo1B O26 85.4(14) . . ?
O40 Mo1B O26 88.5(5) . . ?
O12 Mo1B O26 83.5(5) . . ?
Mo1A Mo1B O41 10.9(13) . . ?
O40 Mo1B O41 166.0(6) . . ?
O12 Mo1B O41 82.6(5) . . ?
O26 Mo1B O41 80.8(5) . . ?
Mo1A Mo1B S2 85.6(14) . . ?
O40 Mo1B S2 100.5(4) . . ?
O12 Mo1B S2 86.4(4) . . ?
O26 Mo1B S2 166.1(4) . . ?
O41 Mo1B S2 88.4(4) . . ?
Mo1A Mo1B S1 80.0(14) . . ?
O40 Mo1B S1 98.8(4) . . ?
O12 Mo1B S1 167.8(4) . . ?
O26 Mo1B S1 86.1(4) . . ?
O41 Mo1B S1 89.6(4) . . ?
S2 Mo1B S1 102.7(3) . . ?
Mo1A Mo1B Mo2B 93.6(14) . 2_575 ?
O40 Mo1B Mo2B 90.4(4) . 2_575 ?
O12 Mo1B Mo2B 137.9(4) . 2_575 ?
O26 Mo1B Mo2B 138.5(4) . 2_575 ?
O41 Mo1B Mo2B 103.7(5) . 2_575 ?
S2 Mo1B Mo2B 52.81(19) . 2_575 ?
S1 Mo1B Mo2B 53.11(19) . 2_575 ?
Mo1A Mo1B Mo2A 83.1(14) . 2_575 ?
O40 Mo1B Mo2A 100.8(4) . 2_575 ?
O12 Mo1B Mo2A 138.7(4) . 2_575 ?
O26 Mo1B Mo2A 136.6(4) . 2_575 ?
O41 Mo1B Mo2A 93.2(5) . 2_575 ?
S2 Mo1B Mo2A 52.4(2) . 2_575 ?
S1 Mo1B Mo2A 50.67(19) . 2_575 ?
Mo2B Mo1B Mo2A 10.52(8) 2_575 2_575 ?
Mo2A Mo2B O40 173.5(13) . . ?
Mo2A Mo2B O21 90.9(12) . . ?
O40 Mo2B O21 90.9(5) . . ?
Mo2A Mo2B O17 87.1(11) . . ?
O40 Mo2B O17 86.9(5) . . ?
O21 Mo2B O17 83.3(4) . . ?
Mo2A Mo2B O42 10.7(10) . . ?
O40 Mo2B O42 166.9(6) . . ?
O21 Mo2B O42 81.1(5) . . ?
O17 Mo2B O42 81.9(5) . . ?
Mo2A Mo2B S2 86.5(11) . 2_575 ?
O40 Mo2B S2 99.8(4) . 2_575 ?
O21 Mo2B S2 87.8(3) . 2_575 ?
O17 Mo2B S2 168.9(4) . 2_575 ?
O42 Mo2B S2 90.3(4) . 2_575 ?
Mo2A Mo2B S1 77.7(11) . 2_575 ?
O40 Mo2B S1 99.2(4) . 2_575 ?
O21 Mo2B S1 163.9(4) . 2_575 ?
O17 Mo2B S1 84.8(4) . 2_575 ?
O42 Mo2B S1 86.6(4) . 2_575 ?
S2 Mo2B S1 102.7(2) 2_575 2_575 ?
Mo2A Mo2B Mo1B 92.5(11) . 2_575 ?
O40 Mo2B Mo1B 90.1(4) . 2_575 ?
O21 Mo2B Mo1B 139.9(4) . 2_575 ?
O17 Mo2B Mo1B 136.8(4) . 2_575 ?
O42 Mo2B Mo1B 102.7(4) . 2_575 ?
S2 Mo2B Mo1B 52.62(19) 2_575 2_575 ?
S1 Mo2B Mo1B 53.21(19) 2_575 2_575 ?
Mo2A Mo2B Mo1A 82.4(11) . 2_575 ?
O40 Mo2B Mo1A 100.2(4) . 2_575 ?
O21 Mo2B Mo1A 139.3(4) . 2_575 ?
O17 Mo2B Mo1A 135.9(4) . 2_575 ?
O42 Mo2B Mo1A 92.6(4) . 2_575 ?
S2 Mo2B Mo1A 51.84(19) 2_575 2_575 ?
S1 Mo2B Mo1A 51.17(19) 2_575 2_575 ?
Mo1B Mo2B Mo1A 10.13(11) 2_575 2_575 ?
O16 P O22 111.0(6) . . ?
O16 P O36 108.2(5) . . ?
O22 P O36 111.0(5) . . ?
O16 P O19 109.6(5) . . ?
O22 P O19 109.5(5) . . ?
O36 P O19 107.4(5) . . ?
Mo2A S1 Mo1A 77.1(2) 2_575 . ?
Mo2A S1 Mo2B 12.99(10) 2_575 2_575 ?
Mo1A S1 Mo2B 76.7(2) . 2_575 ?
Mo2A S1 Mo1B 76.9(2) 2_575 . ?
Mo1A S1 Mo1B 12.52(12) . . ?
Mo2B S1 Mo1B 73.7(2) 2_575 . ?
Mo2A S1 K5 137.9(3) 2_575 1_565 ?
Mo1A S1 K5 143.3(3) . 1_565 ?
Mo2B S1 K5 140.0(3) 2_575 1_565 ?
Mo1B S1 K5 145.2(3) . 1_565 ?
Mo1B S2 Mo2B 74.6(2) . 2_575 ?
Mo1B S2 Mo1A 12.56(13) . . ?
Mo2B S2 Mo1A 76.7(2) 2_575 . ?
Mo1B S2 Mo2A 76.3(2) . 2_575 ?
Mo2B S2 Mo2A 12.92(10) 2_575 2_575 ?
Mo1A S2 Mo2A 75.4(2) . 2_575 ?
Mo1B S2 K7 120.6(4) . 2_565 ?
Mo2B S2 K7 137.6(3) 2_575 2_565 ?
Mo1A S2 K7 127.3(4) . 2_565 ?
Mo2A S2 K7 147.5(3) 2_575 2_565 ?
W1 O1 K7 118.4(7) . 2_565 ?
W2 O2 K5 149.2(7) . 2_565 ?
W2 O2 K5 128.9(7) . . ?
K5 O2 K5 81.9(4) 2_565 . ?
W3 O3 K6 119.0(7) . 2_576 ?
W3 O3 K4 126.2(9) . . ?
K6 O3 K4 114.8(7) 2_576 . ?
W4 O4 K3 117.3(5) . . ?
W4 O4 K2 96.6(5) . . ?
K3 O4 K2 85.4(4) . . ?
W6 O6 K1 151.7(6) . . ?
W7 O7 K3 150.8(7) . 1_545 ?
W8 O8 K2 152.3(6) . 1_645 ?
W8 O8 K4 106.9(6) . 1_645 ?
K2 O8 K4 99.6(5) 1_645 1_645 ?
W9 O9 K1 155.1(7) . 2_566 ?
W10 O10 K3 148.6(6) . 2_576 ?
W10 O10 K6 105.0(6) . 2_576 ?
K3 O10 K6 105.8(5) 2_576 2_576 ?
W11 O11 K6 145.3(7) . . ?
W11 O11 K3 102.8(5) . . ?
K6 O11 K3 102.6(5) . . ?
W1 O12 Mo1B 161.0(7) . . ?
W1 O12 Mo1A 151.4(7) . . ?
Mo1B O12 Mo1A 13.51(15) . . ?
W2 O13 W1 150.7(5) . . ?
W5 O14 W1 126.6(5) . . ?
W8 O15 W1 125.8(5) . . ?
W8 O15 K7 118.0(5) . 1_655 ?
W1 O15 K7 113.8(6) . 1_655 ?
P O16 W1 123.8(5) . . ?
P O16 W5 126.8(5) . . ?
W1 O16 W5 89.3(4) . . ?
P O16 W8 126.7(6) . . ?
W1 O16 W8 90.4(3) . . ?
W5 O16 W8 88.2(3) . . ?
W2 O17 Mo2B 163.1(6) . . ?
W2 O17 Mo2A 151.7(6) . . ?
Mo2B O17 Mo2A 14.20(13) . . ?
W6 O18 W2 125.4(5) . . ?
P O19 W2 125.7(6) . . ?
P O19 W6 126.6(5) . . ?
W2 O19 W6 89.8(3) . . ?
P O19 W7 125.1(5) . . ?
W2 O19 W7 90.5(3) . . ?
W6 O19 W7 87.4(3) . . ?
W7 O20 W2 126.9(5) . . ?
W3 O21 Mo2B 158.7(6) . . ?
W3 O21 Mo2A 154.0(6) . . ?
Mo2B O21 Mo2A 14.31(14) . . ?
P O22 W4 127.3(5) . . ?
P O22 W3 127.1(6) . . ?
W4 O22 W3 92.8(3) . . ?
W4 O23 W3 125.3(5) . . ?
W4 O23 K2 113.6(4) . . ?
W3 O23 K2 120.9(5) . . ?
W10 O24 W3 152.7(6) . . ?
W10 O24 K6 100.3(5) . 2_576 ?
W3 O24 K6 92.2(4) . 2_576 ?
W6 O25 W3 154.9(5) . . ?
W4 O26 Mo1B 157.2(6) . . ?
W4 O26 Mo1A 153.3(6) . . ?
Mo1B O26 Mo1A 13.80(15) . . ?
W5 O27 W4 155.8(6) . . ?
W11 O28 W4 154.3(6) . . ?
W11 O28 K3 102.8(4) . . ?
W4 O28 K3 94.4(3) . . ?
W8 O29 W5 124.6(5) . . ?
W8 O29 K1 100.6(4) . 1_655 ?
W5 O29 K1 109.0(4) . 1_655 ?
W11 O30 W5 146.2(5) . . ?
W11 O30 K1 107.2(4) . 1_655 ?
W5 O30 K1 104.4(4) . 1_655 ?
W7 O31 W6 125.3(6) . . ?
W6 O32 W10 147.4(7) . . ?
W7 O33 W8 154.4(6) . . ?
W7 O33 K4 107.6(6) . 1_645 ?
W8 O33 K4 94.8(5) . 1_645 ?
W9 O34 W7 150.8(6) . . ?
W9 O35 W8 150.4(5) . . ?
W9 O35 K1 105.4(4) . 1_655 ?
W8 O35 K1 103.1(4) . 1_655 ?
P O36 W9 128.8(5) . . ?
P O36 W10 124.7(5) . . ?
W9 O36 W10 90.8(3) . . ?
P O36 W11 122.1(5) . . ?
W9 O36 W11 90.1(3) . . ?
W10 O36 W11 89.0(3) . . ?
W9 O37 W10 122.6(5) . . ?
W9 O38 W11 124.3(5) . . ?
W9 O38 K1 99.3(4) . 1_655 ?
W11 O38 K1 108.6(4) . 1_655 ?
W11 O39 W10 123.5(5) . . ?
Mo2B O40 Mo1B 179.2(7) . . ?
Mo2B O40 Mo1A 179.4(7) . . ?
Mo1B O40 Mo1A 1.4(4) . . ?
Mo2B O40 Mo2A 1.5(3) . . ?
Mo1B O40 Mo2A 177.9(7) . . ?
Mo1A O40 Mo2A 178.5(6) . . ?
Mo1A O41 Mo1B 3.2(4) . . ?
Mo2A O42 Mo2B 3.3(3) . . ?
O6 K1 O9 122.1(4) . 2_566 ?
O6 K1 O14W 76.8(15) . 2_576 ?
O9 K1 O14W 73.9(13) 2_566 2_576 ?
O6 K1 O35 125.3(4) . 1_455 ?
O9 K1 O35 112.6(4) 2_566 1_455 ?
O14W K1 O35 124.0(13) 2_576 1_455 ?
O6 K1 O3W 131.1(5) . 1_545 ?
O9 K1 O3W 68.4(5) 2_566 1_545 ?
O14W K1 O3W 141.4(14) 2_576 1_545 ?
O35 K1 O3W 66.4(4) 1_455 1_545 ?
O6 K1 O29 71.9(3) . 1_455 ?
O9 K1 O29 163.5(4) 2_566 1_455 ?
O14W K1 O29 120.3(13) 2_576 1_455 ?
O35 K1 O29 53.6(3) 1_455 1_455 ?
O3W K1 O29 96.1(5) 1_545 1_455 ?
O6 K1 O38 125.6(4) . 1_455 ?
O9 K1 O38 90.8(3) 2_566 1_455 ?
O14W K1 O38 72.6(14) 2_576 1_455 ?
O35 K1 O38 52.4(3) 1_455 1_455 ?
O3W K1 O38 99.6(5) 1_545 1_455 ?
O29 K1 O38 86.4(3) 1_455 1_455 ?
O6 K1 O30 79.2(3) . 1_455 ?
O9 K1 O30 135.4(4) 2_566 1_455 ?
O14W K1 O30 74.4(13) 2_576 1_455 ?
O35 K1 O30 63.5(3) 1_455 1_455 ?
O3W K1 O30 129.8(4) 1_545 1_455 ?
O29 K1 O30 50.9(3) 1_455 1_455 ?
O38 K1 O30 49.9(3) 1_455 1_455 ?
O6 K1 W9 142.7(3) . 1_455 ?
O9 K1 W9 91.9(3) 2_566 1_455 ?
O14W K1 W9 101.4(14) 2_576 1_455 ?
O35 K1 W9 27.9(2) 1_455 1_455 ?
O3W K1 W9 72.5(4) 1_545 1_455 ?
O29 K1 W9 77.6(2) 1_455 1_455 ?
O38 K1 W9 29.70(19) 1_455 1_455 ?
O30 K1 W9 64.8(2) 1_455 1_455 ?
O6 K1 W8 99.5(3) . 1_455 ?
O9 K1 W8 134.2(3) 2_566 1_455 ?
O14W K1 W8 139.4(13) 2_576 1_455 ?
O35 K1 W8 29.7(2) 1_455 1_455 ?
O3W K1 W8 70.1(4) 1_545 1_455 ?
O29 K1 W8 29.41(19) 1_455 1_455 ?
O38 K1 W8 77.9(2) 1_455 1_455 ?
O30 K1 W8 65.4(2) 1_455 1_455 ?
W9 K1 W8 57.45(7) 1_455 1_455 ?
O6 K1 W5 64.3(3) . 1_455 ?
O9 K1 W5 163.0(3) 2_566 1_455 ?
O14W K1 W5 93.8(13) 2_576 1_455 ?
O35 K1 W5 64.3(2) 1_455 1_455 ?
O3W K1 W5 121.0(4) 1_545 1_455 ?
O29 K1 W5 26.66(19) 1_455 1_455 ?
O38 K1 W5 74.1(2) 1_455 1_455 ?
O30 K1 W5 27.6(2) 1_455 1_455 ?
W9 K1 W5 78.77(9) 1_455 1_455 ?
W8 K1 W5 50.97(6) 1_455 1_455 ?
O6 K1 W11 98.9(3) . 1_455 ?
O9 K1 W11 109.8(3) 2_566 1_455 ?
O14W K1 W11 62.7(13) 2_576 1_455 ?
O35 K1 W11 63.3(2) 1_455 1_455 ?
O3W K1 W11 123.6(4) 1_545 1_455 ?
O29 K1 W11 73.6(2) 1_455 1_455 ?
O38 K1 W11 26.83(19) 1_455 1_455 ?
O30 K1 W11 26.1(2) 1_455 1_455 ?
W9 K1 W11 51.09(7) 1_455 1_455 ?
W8 K1 W11 78.46(9) 1_455 1_455 ?
W5 K1 W11 53.34(7) 1_455 1_455 ?
O8 K2 O23 118.5(4) 1_465 . ?
O8 K2 O1W 137.1(5) 1_465 . ?
O23 K2 O1W 65.0(4) . . ?
O8 K2 O2W 69.5(5) 1_465 . ?
O23 K2 O2W 65.3(4) . . ?
O1W K2 O2W 130.3(5) . . ?
O8 K2 O3W 68.4(5) 1_465 . ?
O23 K2 O3W 125.6(5) . . ?
O1W K2 O3W 76.3(6) . . ?
O2W K2 O3W 135.3(6) . . ?
O8 K2 O8W 116.7(6) 1_465 . ?
O23 K2 O8W 124.3(6) . . ?
O1W K2 O8W 70.7(7) . . ?
O2W K2 O8W 145.0(8) . . ?
O3W K2 O8W 70.6(7) . . ?
O8 K2 O13W 65.8(7) 1_465 1_565 ?
O23 K2 O13W 127.8(7) . 1_565 ?
O1W K2 O13W 150.0(7) . 1_565 ?
O2W K2 O13W 70.0(7) . 1_565 ?
O3W K2 O13W 105.0(7) . 1_565 ?
O8W K2 O13W 81.3(8) . 1_565 ?
O8 K2 O4 143.9(4) 1_465 . ?
O23 K2 O4 52.1(3) . . ?
O1W K2 O4 75.1(4) . . ?
O2W K2 O4 76.2(4) . . ?
O3W K2 O4 147.5(5) . . ?
O8W K2 O4 85.6(6) . . ?
O13W K2 O4 92.5(7) 1_565 . ?
O8 K2 W4 135.0(3) 1_465 . ?
O23 K2 W4 26.3(2) . . ?
O1W K2 W4 68.8(4) . . ?
O2W K2 W4 67.7(4) . . ?
O3W K2 W4 143.5(4) . . ?
O8W K2 W4 106.3(6) . . ?
O13W K2 W4 110.6(7) 1_565 . ?
O4 K2 W4 25.91(16) . . ?
O8 K2 W3 99.4(3) 1_465 . ?
O23 K2 W3 23.7(2) . . ?
O1W K2 W3 68.2(3) . . ?
O2W K2 W3 65.9(4) . . ?
O3W K2 W3 107.2(4) . . ?
O8W K2 W3 138.0(6) . . ?
O13W K2 W3 135.9(6) 1_565 . ?
O4 K2 W3 75.80(18) . . ?
W4 K2 W3 49.90(6) . . ?
O8 K2 K3 165.0(3) 1_465 . ?
O23 K2 K3 76.1(2) . . ?
O1W K2 K3 49.8(4) . . ?
O2W K2 K3 117.7(4) . . ?
O3W K2 K3 106.8(4) . . ?
O8W K2 K3 49.4(6) . . ?
O13W K2 K3 103.3(6) 1_565 . ?
O4 K2 K3 41.6(2) . . ?
W4 K2 K3 57.23(10) . . ?
W3 K2 K3 95.57(12) . . ?
O8 K2 K1 62.5(3) 1_465 1_565 ?
O23 K2 K1 167.0(4) . 1_565 ?
O1W K2 K1 104.9(4) . 1_565 ?
O2W K2 K1 123.9(4) . 1_565 ?
O3W K2 K1 41.6(4) . 1_565 ?
O8W K2 K1 54.7(6) . 1_565 ?
O13W K2 K1 65.1(6) 1_565 1_565 ?
O4 K2 K1 135.6(3) . 1_565 ?
W4 K2 K1 160.34(18) . 1_565 ?
W3 K2 K1 146.8(2) . 1_565 ?
K3 K2 K1 104.06(15) . 1_565 ?
O6W K3 O10 132.7(13) 2_676 2_576 ?
O6W K3 O10W 99.0(14) 2_676 . ?
O10 K3 O10W 67.4(10) 2_576 . ?
O6W K3 O9W 17.8(19) 2_676 2_676 ?
O10 K3 O9W 115.4(18) 2_576 2_676 ?
O10W K3 O9W 96.2(18) . 2_676 ?
O6W K3 O4 70.1(12) 2_676 . ?
O10 K3 O4 145.6(4) 2_576 . ?
O10W K3 O4 142.8(9) . . ?
O9W K3 O4 82.9(17) 2_676 . ?
O6W K3 O7 73.8(12) 2_676 1_565 ?
O10 K3 O7 129.9(4) 2_576 1_565 ?
O10W K3 O7 66.7(9) . 1_565 ?
O9W K3 O7 88.5(18) 2_676 1_565 ?
O4 K3 O7 76.2(3) . 1_565 ?
O6W K3 O28 78.6(11) 2_676 . ?
O10 K3 O28 100.1(3) 2_576 . ?
O10W K3 O28 160.8(9) . . ?
O9W K3 O28 75.6(16) 2_676 . ?
O4 K3 O28 54.4(3) . . ?
O7 K3 O28 129.2(3) 1_565 . ?
O6W K3 O8W 144.5(14) 2_676 . ?
O10 K3 O8W 78.8(6) 2_576 . ?
O10W K3 O8W 76.7(10) . . ?
O9W K3 O8W 160.6(18) 2_676 . ?
O4 K3 O8W 92.0(6) . . ?
O7 K3 O8W 72.1(6) 1_565 . ?
O28 K3 O8W 116.4(6) . . ?
O6W K3 O1W 136.1(11) 2_676 . ?
O10 K3 O1W 68.1(4) 2_576 . ?
O10W K3 O1W 124.3(10) . . ?
O9W K3 O1W 132.8(16) 2_676 . ?
O4 K3 O1W 78.2(4) . . ?
O7 K3 O1W 127.0(4) 1_565 . ?
O28 K3 O1W 58.2(4) . . ?
O8W K3 O1W 63.3(6) . . ?
O6W K3 O11 77.3(13) 2_676 . ?
O10 K3 O11 66.9(4) 2_576 . ?
O10W K3 O11 109.7(9) . . ?
O9W K3 O11 61.5(18) 2_676 . ?
O4 K3 O11 102.4(3) . . ?
O7 K3 O11 149.7(4) 1_565 . ?
O28 K3 O11 51.1(3) . . ?
O8W K3 O11 137.8(6) . . ?
O1W K3 O11 81.0(4) . . ?
O6W K3 W4 72.6(11) 2_676 . ?
O10 K3 W4 127.1(3) 2_576 . ?
O10W K3 W4 165.4(9) . . ?
O9W K3 W4 79.4(16) 2_676 . ?
O4 K3 W4 23.3(2) . . ?
O7 K3 W4 99.1(3) 1_565 . ?
O28 K3 W4 31.16(18) . . ?
O8W K3 W4 103.0(5) . . ?
O1W K3 W4 66.5(3) . . ?
O11 K3 W4 80.6(2) . . ?
O6W K3 W11 77.8(12) 2_676 . ?
O10 K3 W11 81.5(3) 2_576 . ?
O10W K3 W11 134.3(9) . . ?
O9W K3 W11 67.2(17) 2_676 . ?
O4 K3 W11 79.6(2) . . ?
O7 K3 W11 147.5(3) 1_565 . ?
O28 K3 W11 26.52(18) . . ?
O8W K3 W11 130.3(5) . . ?
O1W K3 W11 67.1(3) . . ?
O11 K3 W11 24.68(18) . . ?
W4 K3 W11 56.81(7) . . ?
O7W K4 O3 80.1(12) . . ?
O7W K4 O5W 112.5(16) . . ?
O3 K4 O5W 66.6(7) . . ?
O7W K4 O8 171.7(13) . 1_465 ?
O3 K4 O8 92.5(6) . 1_465 ?
O5W K4 O8 67.1(6) . 1_465 ?
O7W K4 O4W 94.7(13) . 2_576 ?
O3 K4 O4W 162.3(11) . 2_576 ?
O5W K4 O4W 130.5(8) . 2_576 ?
O8 K4 O4W 91.3(7) 1_465 2_576 ?
O7W K4 O6W 45.5(16) . 2_576 ?
O3 K4 O6W 72.5(12) . 2_576 ?
O5W K4 O6W 68.5(13) . 2_576 ?
O8 K4 O6W 135.5(13) 1_465 2_576 ?
O4W K4 O6W 115.7(12) 2_576 2_576 ?
O7W K4 O33 135.2(14) . 1_465 ?
O3 K4 O33 130.5(8) . 1_465 ?
O5W K4 O33 67.4(6) . 1_465 ?
O8 K4 O33 52.8(3) 1_465 1_465 ?
O4W K4 O33 64.3(5) 2_576 1_465 ?
O6W K4 O33 106.2(12) 2_576 1_465 ?
O7W K4 W8 163.6(13) . 1_465 ?
O3 K4 W8 114.6(5) . 1_465 ?
O5W K4 W8 69.9(6) . 1_465 ?
O8 K4 W8 24.7(2) 1_465 1_465 ?
O4W K4 W8 73.4(5) 2_576 1_465 ?
O6W K4 W8 129.4(12) 2_576 1_465 ?
O33 K4 W8 29.2(2) 1_465 1_465 ?
O7W K4 W3 76.3(11) . . ?
O3 K4 W3 19.8(3) . . ?
O5W K4 W3 85.6(6) . . ?
O8 K4 W3 95.5(5) 1_465 . ?
O4W K4 W3 142.6(9) 2_576 . ?
O6W K4 W3 83.9(11) 2_576 . ?
O33 K4 W3 143.9(5) 1_465 . ?
W8 K4 W3 120.0(4) 1_465 . ?
O7W K4 K7 122.9(15) . 1_565 ?
O3 K4 K7 113.9(8) . 1_565 ?
O5W K4 K7 124.0(7) . 1_565 ?
O8 K4 K7 56.9(5) 1_465 1_565 ?
O4W K4 K7 55.1(6) 2_576 1_565 ?
O6W K4 K7 167.1(12) 2_576 1_565 ?
O33 K4 K7 78.6(5) 1_465 1_565 ?
W8 K4 K7 59.5(4) 1_465 1_565 ?
W3 K4 K7 99.3(6) . 1_565 ?
O7W K4 K2 134.0(12) . . ?
O3 K4 K2 56.6(4) . . ?
O5W K4 K2 66.5(6) . . ?
O8 K4 K2 37.8(3) 1_465 . ?
O4W K4 K2 121.5(8) 2_576 . ?
O6W K4 K2 121.6(12) 2_576 . ?
O33 K4 K2 88.8(4) 1_465 . ?
W8 K4 K2 62.3(3) 1_465 . ?
W3 K4 K2 57.7(2) . . ?
K7 K4 K2 69.8(4) 1_565 . ?
O7W K4 K6 87.7(13) . 2_576 ?
O3 K4 K6 32.1(5) . 2_576 ?
O5W K4 K6 36.9(6) . 2_576 ?
O8 K4 K6 87.9(5) 1_465 2_576 ?
O4W K4 K6 165.5(9) 2_576 2_576 ?
O6W K4 K6 57.0(11) 2_576 2_576 ?
O33 K4 K6 104.3(6) 1_465 2_576 ?
W8 K4 K6 101.1(5) 1_465 2_576 ?
W3 K4 K6 51.9(3) . 2_576 ?
K7 K4 K6 134.2(5) 1_565 2_576 ?
K2 K4 K6 64.6(4) . 2_576 ?
O16W K5 O16W 89.0(11) . 2_565 ?
O16W K5 O2 60.8(8) . 2_565 ?
O16W K5 O2 66.4(8) 2_565 2_565 ?
O16W K5 O13W 102.1(10) . . ?
O16W K5 O13W 129.4(10) 2_565 . ?
O2 K5 O13W 158.8(8) 2_565 . ?
O16W K5 K7 83.1(9) . . ?
O16W K5 K7 148.0(8) 2_565 . ?
O2 K5 K7 82.8(5) 2_565 . ?
O13W K5 K7 82.6(8) . . ?
O16W K5 O12W 141.7(10) . . ?
O16W K5 O12W 63.7(9) 2_565 . ?
O2 K5 O12W 122.1(7) 2_565 . ?
O13W K5 O12W 79.1(9) . . ?
K7 K5 O12W 134.2(8) . . ?
O16W K5 O2 64.5(8) . . ?
O16W K5 O2 56.7(7) 2_565 . ?
O2 K5 O2 98.1(4) 2_565 . ?
O13W K5 O2 83.9(7) . . ?
K7 K5 O2 141.2(5) . . ?
O12W K5 O2 77.8(6) . . ?
O16W K5 O2W 136.0(9) . 1_545 ?
O16W K5 O2W 131.7(8) 2_565 1_545 ?
O2 K5 O2W 114.8(5) 2_565 1_545 ?
O13W K5 O2W 67.4(8) . 1_545 ?
K7 K5 O2W 53.8(5) . 1_545 ?
O12W K5 O2W 80.4(7) . 1_545 ?
O2 K5 O2W 146.7(5) . 1_545 ?
O16W K5 S1 127.9(8) . 1_545 ?
O16W K5 S1 74.9(7) 2_565 1_545 ?
O2 K5 S1 67.4(3) 2_565 1_545 ?
O13W K5 S1 126.5(7) . 1_545 ?
K7 K5 S1 85.6(4) . 1_545 ?
O12W K5 S1 72.8(5) . 1_545 ?
O2 K5 S1 130.7(5) . 1_545 ?
O2W K5 S1 63.7(4) 1_545 1_545 ?
O16W K5 O15W 39.6(13) . 2_565 ?
O16W K5 O15W 110.9(13) 2_565 2_565 ?
O2 K5 O15W 100.0(11) 2_565 2_565 ?
O13W K5 O15W 62.7(13) . 2_565 ?
K7 K5 O15W 81.9(11) . 2_565 ?
O12W K5 O15W 123.9(12) . 2_565 ?
O2 K5 O15W 59.6(11) . 2_565 ?
O2W K5 O15W 115.9(12) 1_545 2_565 ?
S1 K5 O15W 163.3(11) 1_545 2_565 ?
O16W K5 K5 45.7(8) . 2_565 ?
O16W K5 K5 43.3(7) 2_565 2_565 ?
O2 K5 K5 51.6(3) 2_565 2_565 ?
O13W K5 K5 126.8(7) . 2_565 ?
K7 K5 K5 121.6(6) . 2_565 ?
O12W K5 K5 102.8(7) . 2_565 ?
O2 K5 K5 46.5(3) . 2_565 ?
O2W K5 K5 165.7(5) 1_545 2_565 ?
S1 K5 K5 103.6(4) 1_545 2_565 ?
O15W K5 K5 74.1(12) 2_565 2_565 ?
O16W K5 K2 134.7(9) . 1_545 ?
O16W K5 K2 129.5(8) 2_565 1_545 ?
O2 K5 K2 148.6(4) 2_565 1_545 ?
O13W K5 K2 37.3(7) . 1_545 ?
K7 K5 K2 74.3(5) . 1_545 ?
O12W K5 K2 65.7(6) . 1_545 ?
O2 K5 K2 113.2(3) . 1_545 ?
O2W K5 K2 33.8(3) 1_545 1_545 ?
S1 K5 K2 89.4(2) 1_545 1_545 ?
O15W K5 K2 97.8(12) 2_565 1_545 ?
K5 K5 K2 159.7(4) 2_565 1_545 ?
O11 K6 O3 146.8(9) . 2_576 ?
O11 K6 O5W 112.3(8) . 2_576 ?
O3 K6 O5W 67.1(7) 2_576 2_576 ?
O11 K6 O14W 57.4(12) . 2_676 ?
O3 K6 O14W 132.2(14) 2_576 2_676 ?
O5W K6 O14W 65.1(13) 2_576 2_676 ?
O11 K6 O10 68.1(5) . 2_576 ?
O3 K6 O10 104.2(6) 2_576 2_576 ?
O5W K6 O10 165.5(10) 2_576 2_576 ?
O14W K6 O10 121.9(13) 2_676 2_576 ?
O11 K6 O24 105.3(6) . 2_576 ?
O3 K6 O24 54.4(4) 2_576 2_576 ?
O5W K6 O24 117.3(8) 2_576 2_576 ?
O14W K6 O24 158.3(14) 2_676 2_576 ?
O10 K6 O24 51.0(4) 2_576 2_576 ?
O11 K6 W3 133.6(7) . 2_576 ?
O3 K6 W3 22.7(3) 2_576 2_576 ?
O5W K6 W3 88.9(7) 2_576 2_576 ?
O14W K6 W3 152.7(14) 2_676 2_576 ?
O10 K6 W3 81.6(4) 2_576 2_576 ?
O24 K6 W3 32.0(2) 2_576 2_576 ?
O11 K6 W10 87.1(5) . 2_576 ?
O3 K6 W10 80.0(5) 2_576 2_576 ?
O5W K6 W10 143.9(8) 2_576 2_576 ?
O14W K6 W10 144.1(13) 2_676 2_576 ?
O10 K6 W10 24.3(3) 2_576 2_576 ?
O24 K6 W10 26.8(2) 2_576 2_576 ?
W3 K6 W10 57.3(2) 2_576 2_576 ?
O11 K6 K4 145.5(7) . 2_576 ?
O3 K6 K4 33.1(4) 2_576 2_576 ?
O5W K6 K4 36.5(6) 2_576 2_576 ?
O14W K6 K4 100.7(13) 2_676 2_576 ?
O10 K6 K4 137.0(6) 2_576 2_576 ?
O24 K6 K4 87.3(5) 2_576 2_576 ?
W3 K6 K4 55.8(3) 2_576 2_576 ?
W10 K6 K4 113.0(4) 2_576 2_576 ?
O11 K6 K3 42.7(3) . . ?
O3 K6 K3 137.9(6) 2_576 . ?
O5W K6 K3 153.2(7) 2_576 . ?
O14W K6 K3 88.9(12) 2_676 . ?
O10 K6 K3 33.7(3) 2_576 . ?
O24 K6 K3 84.2(4) 2_576 . ?
W3 K6 K3 115.3(4) 2_576 . ?
W10 K6 K3 58.0(2) 2_576 . ?
K4 K6 K3 170.2(5) 2_576 . ?
O11 K6 K6 78.2(5) . 2_676 ?
O3 K6 K6 135.0(8) 2_576 2_676 ?
O5W K6 K6 104.6(8) 2_576 2_676 ?
O14W K6 K6 62.2(13) 2_676 2_676 ?
O10 K6 K6 89.8(6) 2_576 2_676 ?
O24 K6 K6 131.5(7) 2_576 2_676 ?
W3 K6 K6 137.7(6) 2_576 2_676 ?
W10 K6 K6 109.1(5) 2_576 2_676 ?
K4 K6 K6 117.3(6) 2_576 2_676 ?
K3 K6 K6 65.8(3) . 2_676 ?
O11 K6 K2 100.5(6) . 2_576 ?
O3 K6 K2 49.1(4) 2_576 2_576 ?
O5W K6 K2 59.2(6) 2_576 2_576 ?
O14W K6 K2 102.0(13) 2_676 2_576 ?
O10 K6 K2 106.3(5) 2_576 2_576 ?
O24 K6 K2 66.1(4) 2_576 2_576 ?
W3 K6 K2 54.6(3) 2_576 2_576 ?
W10 K6 K2 88.4(4) 2_576 2_576 ?
K4 K6 K2 55.0(3) 2_576 2_576 ?
K3 K6 K2 124.9(4) . 2_576 ?
K6 K6 K2 162.3(6) 2_676 2_576 ?
O2W K7 O15 104.6(8) 1_545 1_455 ?
O2W K7 K5 70.1(6) 1_545 . ?
O15 K7 K5 117.7(6) 1_455 . ?
O2W K7 O1 122.3(8) 1_545 2_565 ?
O15 K7 O1 97.7(6) 1_455 2_565 ?
K5 K7 O1 139.1(8) . 2_565 ?
O2W K7 S2 62.4(5) 1_545 2_565 ?
O15 K7 S2 119.2(7) 1_455 2_565 ?
K5 K7 S2 112.0(5) . 2_565 ?
O1 K7 S2 60.3(4) 2_565 2_565 ?
O2W K7 W8 81.2(6) 1_545 1_455 ?
O15 K7 W8 23.6(3) 1_455 1_455 ?
K5 K7 W8 107.0(5) . 1_455 ?
O1 K7 W8 113.3(6) 2_565 1_455 ?
S2 K7 W8 110.2(5) 2_565 1_455 ?
O2W K7 W1 120.4(6) 1_545 2_565 ?
O15 K7 W1 117.0(5) 1_455 2_565 ?
K5 K7 W1 117.8(6) . 2_565 ?
O1 K7 W1 21.3(3) 2_565 2_565 ?
S2 K7 W1 60.7(2) 2_565 2_565 ?
W8 K7 W1 134.4(5) 1_455 2_565 ?
O2W K7 W1 130.9(7) 1_545 1_455 ?
O15 K7 W1 26.8(3) 1_455 1_455 ?
K5 K7 W1 116.9(5) . 1_455 ?
O1 K7 W1 85.4(4) 2_565 1_455 ?
S2 K7 W1 130.7(5) 2_565 1_455 ?
W8 K7 W1 49.8(2) 1_455 1_455 ?
W1 K7 W1 99.6(3) 2_565 1_455 ?
O2W K7 K4 57.4(6) 1_545 1_545 ?
O15 K7 K4 67.6(5) 1_455 1_545 ?
K5 K7 K4 125.6(6) . 1_545 ?
O1 K7 K4 85.2(6) 2_565 1_545 ?
S2 K7 K4 55.6(4) 2_565 1_545 ?
W8 K7 K4 54.6(3) 1_455 1_545 ?
W1 K7 K4 101.0(5) 2_565 1_545 ?
W1 K7 K4 90.0(4) 1_455 1_545 ?
O2W K7 K2 28.5(4) 1_545 1_545 ?
O15 K7 K2 79.0(4) 1_455 1_545 ?
K5 K7 K2 71.6(4) . 1_545 ?
O1 K7 K2 139.4(7) 2_565 1_545 ?
S2 K7 K2 85.9(4) 2_565 1_545 ?
W8 K7 K2 55.5(2) 1_455 1_545 ?
W1 K7 K2 146.5(5) 2_565 1_545 ?
W1 K7 K2 103.8(4) 1_455 1_545 ?
K4 K7 K2 55.9(3) 1_545 1_545 ?
K2 O1W K3 87.9(5) . . ?
K7 O2W K2 123.2(7) 1_565 . ?
K7 O2W K5 56.2(6) 1_565 1_565 ?
K2 O2W K5 106.2(6) . 1_565 ?
K2 O3W K1 98.2(6) . 1_565 ?
K4 O5W K6 106.6(9) . 2_576 ?
O9W O6W K3 86(8) . 2_676 ?
O9W O6W K4 128(8) . 2_576 ?
K3 O6W K4 120.0(18) 2_676 2_576 ?
K2 O8W K3 85.6(7) . . ?
O6W O9W K3 76(8) . 2_676 ?
K5 O13W K2 108.9(10) . 1_545 ?
K1 O14W K6 142(2) 2_576 2_676 ?
K5 O16W K5 91.0(11) . 2_565 ?

loop_
_geom_bond_atom_site_label_1
_geom_bond_atom_site_label_2
_geom_bond_distance
_geom_bond_site_symmetry_2
_geom_bond_publ_flag
W1 O1 1.705(11) . ?
W1 O12 1.761(9) . ?
W1 O13 1.911(10) . ?
W1 O14 1.933(9) . ?
W1 O15 2.038(10) . ?
W1 O16 2.421(10) . ?
W1 K7 4.125(16) 2_565 ?
W1 K7 4.136(16) 1_655 ?
W2 O2 1.701(10) . ?
W2 O17 1.773(10) . ?
W2 O13 1.891(10) . ?
W2 O18 1.932(11) . ?
W2 O20 2.028(10) . ?
W2 O19 2.390(9) . ?
W3 O3 1.697(10) . ?
W3 O21 1.772(11) . ?
W3 O23 1.912(10) . ?
W3 O25 1.921(10) . ?
W3 O24 2.041(10) . ?
W3 O22 2.347(10) . ?
W3 K6 3.852(17) 2_576 ?
W3 K4 4.047(15) . ?
W3 K2 4.086(6) . ?
W4 O4 1.727(9) . ?
W4 O26 1.756(10) . ?
W4 O23 1.897(10) . ?
W4 O27 1.925(10) . ?
W4 O28 2.013(10) . ?
W4 O22 2.326(10) . ?
W4 K3 3.879(5) . ?
W4 K2 3.926(5) . ?
W5 O5 1.695(11) . ?
W5 O27 1.865(9) . ?
W5 O14 1.879(9) . ?
W5 O29 1.918(10) . ?
W5 O30 1.931(10) . ?
W5 O16 2.423(10) . ?
W5 K1 4.042(5) 1_655 ?
W6 O6 1.674(12) . ?
W6 O25 1.871(10) . ?
W6 O32 1.884(10) . ?
W6 O18 1.891(10) . ?
W6 O31 1.931(10) . ?
W6 O19 2.421(9) . ?
W7 O7 1.706(10) . ?
W7 O20 1.850(11) . ?
W7 O33 1.886(10) . ?
W7 O31 1.893(11) . ?
W7 O34 1.928(10) . ?
W7 O19 2.495(9) . ?
W8 O8 1.683(10) . ?
W8 O15 1.847(11) . ?
W8 O33 1.889(10) . ?
W8 O29 1.916(10) . ?
W8 O35 1.949(10) . ?
W8 O16 2.454(9) . ?
W8 K1 3.836(5) 1_655 ?
W8 K4 3.857(14) 1_645 ?
W8 K7 4.076(18) 1_655 ?
W9 O9 1.692(11) . ?
W9 O35 1.861(11) . ?
W9 O34 1.881(10) . ?
W9 O37 1.906(10) . ?
W9 O38 1.923(10) . ?
W9 O36 2.389(9) . ?
W9 K1 3.831(5) 1_655 ?
W10 O10 1.680(12) . ?
W10 O24 1.806(10) . ?
W10 O32 1.910(10) . ?
W10 O39 1.924(10) . ?
W10 O37 1.974(10) . ?
W10 O36 2.394(10) . ?
W10 K6 3.938(17) 2_576 ?
W11 O11 1.708(10) . ?
W11 O28 1.827(9) . ?
W11 O30 1.877(11) . ?
W11 O39 1.923(10) . ?
W11 O38 1.941(9) . ?
W11 O36 2.440(9) . ?
W11 K3 3.990(5) . ?
W11 K1 4.075(6) 1_655 ?
Mo1A Mo1B 0.502(5) . ?
Mo1A O41 1.685(12) . ?
Mo1A O26 2.098(12) . ?
Mo1A O12 2.146(12) . ?
Mo1A O40 2.201(12) . ?
Mo1A S1 2.279(7) . ?
Mo1A S2 2.301(8) . ?
Mo1A Mo2A 2.826(8) 2_575 ?
Mo1A Mo2B 2.847(8) 2_575 ?
Mo2A Mo2B 0.519(4) . ?
Mo2A O42 1.696(12) . ?
Mo2A O21 2.100(12) . ?
Mo2A O17 2.114(11) . ?
Mo2A O40 2.204(12) . ?
Mo2A S1 2.257(7) 2_575 ?
Mo2A S2 2.317(6) 2_575 ?
Mo2A Mo1A 2.826(8) 2_575 ?
Mo2A Mo1B 2.842(8) 2_575 ?
Mo1B O40 1.701(12) . ?
Mo1B O12 2.061(11) . ?
Mo1B O26 2.077(12) . ?
Mo1B O41 2.175(12) . ?
Mo1B S2 2.285(7) . ?
Mo1B S1 2.312(7) . ?
Mo1B Mo2B 2.771(8) 2_575 ?
Mo1B Mo2A 2.842(8) 2_575 ?
Mo2B O40 1.687(12) . ?
Mo2B O21 2.026(12) . ?
Mo2B O17 2.076(11) . ?
Mo2B O42 2.204(12) . ?
Mo2B S2 2.290(6) 2_575 ?
Mo2B S1 2.310(6) 2_575 ?
Mo2B Mo1B 2.771(8) 2_575 ?
Mo2B Mo1A 2.847(8) 2_575 ?
P O16 1.528(10) . ?
P O22 1.533(10) . ?
P O36 1.539(10) . ?
P O19 1.540(9) . ?
S1 Mo2A 2.257(7) 2_575 ?
S1 Mo2B 2.310(6) 2_575 ?
S1 K5 3.405(10) 1_565 ?
S2 Mo2B 2.290(6) 2_575 ?
S2 Mo2A 2.317(6) 2_575 ?
S2 K7 3.789(19) 2_565 ?
O1 K7 3.031(19) 2_565 ?
O2 K5 2.864(15) 2_565 ?
O2 K5 3.094(15) . ?
O3 K6 2.73(2) 2_576 ?
O3 K4 2.81(2) . ?
O4 K3 2.771(12) . ?
O4 K2 3.334(14) . ?
O6 K1 2.746(14) . ?
O7 K3 2.844(12) 1_545 ?
O8 K2 2.730(12) 1_645 ?
O8 K4 3.02(2) 1_645 ?
O9 K1 2.750(13) 2_566 ?
O10 K3 2.697(13) 2_576 ?
O10 K6 3.15(2) 2_576 ?
O11 K6 2.725(18) . ?
O11 K3 3.246(13) . ?
O15 K7 2.87(2) 1_655 ?
O23 K2 2.761(11) . ?
O24 K6 3.19(2) 2_576 ?
O28 K3 3.164(11) . ?
O29 K1 2.988(11) 1_655 ?
O30 K1 3.104(11) 1_655 ?
O33 K4 3.209(17) 1_645 ?
O35 K1 2.891(10) 1_655 ?
O38 K1 3.018(12) 1_655 ?
K1 O9 2.750(13) 2_566 ?
K1 O14W 2.86(6) 2_576 ?
K1 O35 2.891(10) 1_455 ?
K1 O3W 2.940(19) 1_545 ?
K1 O29 2.988(11) 1_455 ?
K1 O38 3.018(12) 1_455 ?
K1 O30 3.104(11) 1_455 ?
K1 W9 3.831(5) 1_455 ?
K1 W8 3.836(5) 1_455 ?
K1 W5 4.042(5) 1_455 ?
K1 W11 4.075(6) 1_455 ?
K2 O8 2.730(12) 1_465 ?
K2 O1W 2.804(19) . ?
K2 O2W 2.84(2) . ?
K2 O3W 2.86(2) . ?
K2 O8W 2.95(3) . ?
K2 O13W 3.14(3) 1_565 ?
K2 K3 4.161(9) . ?
K2 K1 4.383(8) 1_565 ?
K3 O6W 2.67(6) 2_676 ?
K3 O10 2.697(13) 2_576 ?
K3 O10W 2.71(4) . ?
K3 O9W 2.74(8) 2_676 ?
K3 O7 2.844(12) 1_565 ?
K3 O8W 3.17(3) . ?
K3 O1W 3.179(19) . ?
K4 O7W 2.51(5) . ?
K4 O5W 2.90(4) . ?
K4 O8 3.02(2) 1_465 ?
K4 O4W 3.03(3) 2_576 ?
K4 O6W 3.20(6) 2_576 ?
K4 O33 3.209(17) 1_465 ?
K4 W8 3.857(14) 1_465 ?
K4 K7 4.32(3) 1_565 ?
K4 K6 4.67(3) 2_576 ?
K5 O16W 2.68(3) . ?
K5 O16W 2.80(4) 2_565 ?
K5 O2 2.864(15) 2_565 ?
K5 O13W 2.89(4) . ?
K5 K7 2.90(2) . ?
K5 O12W 3.04(3) . ?
K5 O2W 3.28(2) 1_545 ?
K5 S1 3.405(10) 1_545 ?
K5 O15W 3.42(6) 2_565 ?
K5 K5 3.91(2) 2_565 ?
K5 K2 4.908(13) 1_545 ?
K6 O3 2.73(2) 2_576 ?
K6 O5W 2.92(3) 2_576 ?
K6 O14W 3.12(7) 2_676 ?
K6 O10 3.15(2) 2_576 ?
K6 O24 3.19(2) 2_576 ?
K6 W3 3.852(17) 2_576 ?
K6 W10 3.938(17) 2_576 ?
K6 K4 4.67(3) 2_576 ?
K6 K6 4.81(4) 2_676 ?
K6 K2 4.85(2) 2_576 ?
K7 O2W 2.82(2) 1_545 ?
K7 O15 2.87(2) 1_455 ?
K7 O1 3.031(19) 2_565 ?
K7 S2 3.789(19) 2_565 ?
K7 W8 4.076(18) 1_455 ?
K7 W1 4.125(16) 2_565 ?
K7 W1 4.136(16) 1_455 ?
K7 K4 4.32(3) 1_545 ?
K7 K2 4.980(18) 1_545 ?
O2W K7 2.82(2) 1_565 ?
O2W K5 3.28(2) 1_565 ?
O3W K1 2.940(19) 1_565 ?
O4W K4 3.03(3) 2_576 ?
O5W K6 2.92(3) 2_576 ?
O6W O9W 0.84(9) . ?
O6W K3 2.67(6) 2_676 ?
O6W K4 3.20(6) 2_576 ?
O9W K3 2.74(8) 2_676 ?
O13W K2 3.14(3) 1_545 ?
O14W K1 2.86(6) 2_576 ?
O14W K6 3.12(7) 2_676 ?
O15W K5 3.42(6) 2_565 ?
O16W K5 2.80(4) 2_565 ?
O18W O18W 1.46(12) 2_586 ?
